data_4346872
loop_
_publ_author_name
'Zheng, Chunyang'
'Xu, Juping'
'Yang, Zhixin'
'Tao, Jun'
'Li, Dongfeng'

_publ_section_title
;
 Factors Impacting Electron Transfer in Cyano-Bridged {Fe2Co2} Clusters.
;
_journal_issue 20
_journal_name_full 'Inorganic chemistry'
_journal_page_first 9687
_journal_page_last 9689
_journal_paper_doi 10.1021/acs.inorgchem.5b02272
_journal_volume 54
_journal_year 2015
_chemical_formula_sum 'C84 H80 B2 Co2 F12 Fe2 N26 O18 P2'
_chemical_formula_weight 2282.86
_space_group_IT_number 14
_space_group_name_Hall '-P 2yn'
_space_group_name_H-M_alt 'P 1 21/n 1'
_symmetry_cell_setting monoclinic
_symmetry_space_group_name_H-M 'P 1 21/n 1'
_atom_sites_solution_hydrogens geom
_atom_sites_solution_primary direct
_atom_sites_solution_secondary difmap
_audit_creation_method SHELXL-97
_cell_angle_alpha 90.00
_cell_angle_beta 106.095(2)
_cell_angle_gamma 90.00
_cell_formula_units_Z 2
_cell_length_a 15.0838(13)
_cell_length_b 13.5679(11)
_cell_length_c 23.969(2)
_cell_measurement_reflns_used 9978
_cell_measurement_temperature 120(2)
_cell_measurement_theta_max 29.72
_cell_measurement_theta_min 2.32
_cell_volume 4713.1(7)
_computing_cell_refinement 'Bruker SAINT'
_computing_data_collection 'Bruker APEX2'
_computing_data_reduction 'Bruker SAINT'
_computing_molecular_graphics 'Bruker SHELXTL'
_computing_publication_material 'Bruker SHELXTL'
_computing_structure_refinement 'SHELXL-2013 (Sheldrick 2013)'
_computing_structure_solution 'SHELXS-97 (Sheldrick 2008)'
_diffrn_ambient_temperature 120(2)
_diffrn_measured_fraction_theta_full 0.992
_diffrn_measured_fraction_theta_max 0.992
_diffrn_measurement_device_type 'Bruker APEX-II CCD'
_diffrn_measurement_method '\f and \w scans'
_diffrn_radiation_monochromator graphite
_diffrn_radiation_source 'fine-focus sealed tube'
_diffrn_radiation_type MoK\a
_diffrn_radiation_wavelength 0.71073
_diffrn_reflns_av_R_equivalents 0.0315
_diffrn_reflns_av_sigmaI/netI 0.0300
_diffrn_reflns_limit_h_max 18
_diffrn_reflns_limit_h_min -18
_diffrn_reflns_limit_k_max 16
_diffrn_reflns_limit_k_min -16
_diffrn_reflns_limit_l_max 27
_diffrn_reflns_limit_l_min -29
_diffrn_reflns_number 31884
_diffrn_reflns_theta_full 25.50
_diffrn_reflns_theta_max 25.50
_diffrn_reflns_theta_min 1.44
_exptl_absorpt_coefficient_mu 0.788
_exptl_absorpt_correction_T_max 0.9254
_exptl_absorpt_correction_T_min 0.8584
_exptl_absorpt_correction_type multi-scan
_exptl_absorpt_process_details SADABS
_exptl_crystal_colour green
_exptl_crystal_density_diffrn 1.609
_exptl_crystal_density_method 'not measured'
_exptl_crystal_description block
_exptl_crystal_F_000 2328
_exptl_crystal_size_max 0.20
_exptl_crystal_size_mid 0.10
_exptl_crystal_size_min 0.10
_refine_diff_density_max 0.731
_refine_diff_density_min -0.485
_refine_diff_density_rms 0.090
_refine_ls_extinction_method none
_refine_ls_goodness_of_fit_ref 1.052
_refine_ls_hydrogen_treatment constr
_refine_ls_matrix_type full
_refine_ls_number_parameters 674
_refine_ls_number_reflns 8718
_refine_ls_number_restraints 0
_refine_ls_restrained_S_all 1.052
_refine_ls_R_factor_all 0.0728
_refine_ls_R_factor_gt 0.0491
_refine_ls_shift/su_max 0.008
_refine_ls_shift/su_mean 0.000
_refine_ls_structure_factor_coef Fsqd
_refine_ls_weighting_details 'calc w=1/[\s^2^(Fo^2^)+(0.0394P)^2^+22.1990P] where P=(Fo^2^+2Fc^2^)/3'
_refine_ls_weighting_scheme calc
_refine_ls_wR_factor_gt 0.1104
_refine_ls_wR_factor_ref 0.1342
_reflns_number_gt 6825
_reflns_number_total 8718
_reflns_threshold_expression >2sigma(I)
_cod_data_source_file ic5b02272_si_002.cif
_cod_data_source_block 1.2CD3OD@120K
_cod_depositor_comments
;
The following automatic conversions were performed:

data item '_symmetry_cell_setting' value 'Monoclinic' was changed to
'monoclinic' in accordance with the
/home/saulius/struct/COD-crude-data/automatic-downloads/DataCite-retrospective/ACS/depositions/lib/dictionaries/cif_core.dic
dictionary named 'cif_core.dic' version 2.4.2 last updated on
2011-04-26.

Automatic conversion script
Id: cif_fix_values 6909 2019-04-08 15:41:33Z antanas 
;
_cod_original_sg_symbol_H-M P2(1)/n
_cod_database_code 4346872

loop_
_symmetry_equiv_pos_as_xyz
'x, y, z'
'-x+1/2, y+1/2, -z+1/2'
'-x, -y, -z'
'x-1/2, -y-1/2, z-1/2'

loop_
_atom_site_label
_atom_site_type_symbol
_atom_site_fract_x
_atom_site_fract_y
_atom_site_fract_z
_atom_site_U_iso_or_equiv
_atom_site_adp_type
_atom_site_occupancy
_atom_site_symmetry_multiplicity
_atom_site_calc_flag
_atom_site_refinement_flags
Fe1 Fe 0.37373(4) 1.03845(4) 0.88338(2) 0.01483(13) Uani 1 1 d .
Co1 Co 0.32414(3) 0.83052(4) 1.03257(2) 0.01592(13) Uani 1 1 d .
B1 B 0.2289(3) 1.2143(4) 0.85784(19) 0.0217(10) Uani 1 1 d .
N1 N 0.3539(2) 0.8725(2) 0.96357(13) 0.0172(7) Uani 1 1 d .
N2 N 0.5777(2) 1.0870(2) 0.92462(13) 0.0184(7) Uani 1 1 d .
N3 N 0.4117(3) 0.8877(3) 0.79739(15) 0.0296(8) Uani 1 1 d .
N4 N 0.2359(2) 1.0291(2) 0.85152(13) 0.0176(7) Uani 1 1 d .
N5 N 0.1821(2) 1.1111(3) 0.84383(13) 0.0207(7) Uani 1 1 d .
N6 N 0.3523(2) 1.1371(2) 0.94005(13) 0.0172(7) Uani 1 1 d .
N7 N 0.2871(2) 1.2094(2) 0.92300(14) 0.0193(7) Uani 1 1 d .
N8 N 0.3670(2) 1.1500(2) 0.82818(13) 0.0175(7) Uani 1 1 d .
N9 N 0.2993(2) 1.2203(2) 0.82097(13) 0.0196(7) Uani 1 1 d .
N10 N 0.4107(2) 0.7216(2) 1.04703(13) 0.0170(7) Uani 1 1 d .
N11 N 0.3044(2) 0.7878(2) 1.10599(14) 0.0193(7) Uani 1 1 d .
N12 N 0.2215(2) 0.7543(2) 0.98452(13) 0.0180(7) Uani 1 1 d .
N13 N 0.2326(2) 0.9348(2) 1.01723(13) 0.0181(7) Uani 1 1 d .
O1 O 0.6682(2) 0.4763(3) 1.07430(14) 0.0390(8) Uani 1 1 d .
O2 O 0.6510(2) 0.5009(2) 1.16335(13) 0.0362(8) Uani 1 1 d .
O3 O 0.3442(3) 0.6123(3) 1.29627(15) 0.0510(10) Uani 1 1 d .
O4 O 0.2037(2) 0.6833(3) 1.27537(13) 0.0399(8) Uani 1 1 d .
O5 O -0.0470(2) 0.6823(2) 0.81144(14) 0.0393(8) Uani 1 1 d .
O6 O 0.0175(2) 0.5347(2) 0.83975(13) 0.0315(7) Uani 1 1 d .
O7 O -0.0415(2) 1.1392(3) 0.91734(16) 0.0457(9) Uani 1 1 d .
O8 O 0.0524(2) 1.2429(2) 0.97911(14) 0.0346(7) Uani 1 1 d .
C1 C 0.3672(2) 0.9352(3) 0.93407(15) 0.0158(8) Uani 1 1 d .
C2 C 0.5002(3) 1.0622(3) 0.91084(15) 0.0162(8) Uani 1 1 d .
C3 C 0.3952(3) 0.9449(3) 0.82854(16) 0.0196(8) Uani 1 1 d .
C4 C 0.1796(3) 0.9521(3) 0.83396(16) 0.0215(8) Uani 1 1 d .
H4 H 0.1990 0.8854 0.8346 0.026 Uiso 1 1 calc R
C5 C 0.0878(3) 0.9844(3) 0.81453(17) 0.0258(9) Uani 1 1 d .
H5 H 0.0342 0.9452 0.7998 0.031 Uiso 1 1 calc R
C6 C 0.0921(3) 1.0852(3) 0.82155(17) 0.0249(9) Uani 1 1 d .
H6 H 0.0411 1.1291 0.8124 0.030 Uiso 1 1 calc R
C7 C 0.3913(3) 1.1505(3) 0.99691(16) 0.0191(8) Uani 1 1 d .
H7 H 0.4393 1.1108 1.0202 0.023 Uiso 1 1 calc R
C8 C 0.3515(3) 1.2310(3) 1.01723(17) 0.0225(9) Uani 1 1 d .
H8 H 0.3663 1.2559 1.0558 0.027 Uiso 1 1 calc R
C9 C 0.2858(3) 1.2664(3) 0.96914(17) 0.0220(8) Uani 1 1 d .
H9 H 0.2466 1.3213 0.9685 0.026 Uiso 1 1 calc R
C10 C 0.4144(3) 1.1701(3) 0.79026(16) 0.0195(8) Uani 1 1 d .
H10 H 0.4659 1.1334 0.7862 0.023 Uiso 1 1 calc R
C11 C 0.3778(3) 1.2526(3) 0.75747(16) 0.0218(8) Uani 1 1 d .
H11 H 0.3985 1.2823 0.7275 0.026 Uiso 1 1 calc R
C12 C 0.3048(3) 1.2823(3) 0.77781(16) 0.0214(8) Uani 1 1 d .
H12 H 0.2653 1.3368 0.7639 0.026 Uiso 1 1 calc R
C13 C 0.1564(3) 1.3024(3) 0.84596(18) 0.0266(9) Uani 1 1 d .
H13A H 0.1892 1.3651 0.8561 0.040 Uiso 1 1 calc R
H13B H 0.1135 1.2933 0.8696 0.040 Uiso 1 1 calc R
H13C H 0.1220 1.3030 0.8048 0.040 Uiso 1 1 calc R
C14 C 0.4576(3) 0.6885(3) 1.01113(17) 0.0205(8) Uani 1 1 d .
H14 H 0.4441 0.7142 0.9728 0.025 Uiso 1 1 calc R
C15 C 0.5262(3) 0.6167(3) 1.02889(17) 0.0209(8) Uani 1 1 d .
H15 H 0.5569 0.5912 1.0023 0.025 Uiso 1 1 calc R
C16 C 0.5489(3) 0.5833(3) 1.08583(18) 0.0231(9) Uani 1 1 d .
C17 C 0.4982(3) 0.6158(3) 1.12231(18) 0.0243(9) Uani 1 1 d .
H17 H 0.5113 0.5921 1.1610 0.029 Uiso 1 1 calc R
C18 C 0.4282(3) 0.6834(3) 1.10150(17) 0.0210(8) Uani 1 1 d .
C19 C 0.3645(3) 0.7181(3) 1.13364(17) 0.0212(8) Uani 1 1 d .
C20 C 0.3611(3) 0.6799(3) 1.18685(17) 0.0266(9) Uani 1 1 d .
H20 H 0.4050 0.6322 1.2063 0.032 Uiso 1 1 calc R
C21 C 0.2929(3) 0.7125(3) 1.21122(18) 0.0284(10) Uani 1 1 d .
C22 C 0.2328(3) 0.7855(3) 1.18314(19) 0.0296(10) Uani 1 1 d .
H22 H 0.1866 0.8103 1.1995 0.036 Uiso 1 1 calc R
C23 C 0.2410(3) 0.8221(3) 1.13047(18) 0.0266(9) Uani 1 1 d .
H23 H 0.2004 0.8729 1.1114 0.032 Uiso 1 1 calc R
C24 C 0.6288(3) 0.5132(3) 1.10566(19) 0.0282(10) Uani 1 1 d .
C25 C 0.7269(4) 0.4336(4) 1.1880(2) 0.0446(13) Uani 1 1 d .
H25A H 0.7132 0.3690 1.1693 0.067 Uiso 1 1 calc R
H25B H 0.7347 0.4267 1.2298 0.067 Uiso 1 1 calc R
H25C H 0.7838 0.4598 1.1815 0.067 Uiso 1 1 calc R
C26 C 0.2843(4) 0.6647(4) 1.26639(19) 0.0354(11) Uani 1 1 d .
C27 C 0.1850(5) 0.6376(4) 1.3260(2) 0.0548(16) Uani 1 1 d .
H27A H 0.2079 0.5697 1.3299 0.082 Uiso 1 1 calc R
H27B H 0.1183 0.6375 1.3213 0.082 Uiso 1 1 calc R
H27C H 0.2161 0.6750 1.3609 0.082 Uiso 1 1 calc R
C28 C 0.2213(3) 0.6576(3) 0.97294(17) 0.0213(8) Uani 1 1 d .
H28 H 0.2702 0.6177 0.9951 0.026 Uiso 1 1 calc R
C29 C 0.1517(3) 0.6140(3) 0.92941(17) 0.0226(8) Uani 1 1 d .
H29 H 0.1526 0.5452 0.9224 0.027 Uiso 1 1 calc R
C30 C 0.0810(3) 0.6723(3) 0.89641(16) 0.0216(8) Uani 1 1 d .
C31 C 0.0778(3) 0.7718(3) 0.91001(16) 0.0202(8) Uani 1 1 d .
H31 H 0.0281 0.8121 0.8892 0.024 Uiso 1 1 calc R
C32 C 0.1484(3) 0.8111(3) 0.95453(16) 0.0181(8) Uani 1 1 d .
C33 C 0.1538(3) 0.9136(3) 0.97451(16) 0.0181(8) Uani 1 1 d .
C34 C 0.0865(3) 0.9844(3) 0.95461(16) 0.0198(8) Uani 1 1 d .
H34 H 0.0321 0.9691 0.9248 0.024 Uiso 1 1 calc R
C35 C 0.0995(3) 1.0782(3) 0.97882(17) 0.0207(8) Uani 1 1 d .
C36 C 0.1785(3) 1.0984(3) 1.02333(17) 0.0219(8) Uani 1 1 d .
H36 H 0.1874 1.1614 1.0414 0.026 Uiso 1 1 calc R
C37 C 0.2442(3) 1.0248(3) 1.04091(17) 0.0209(8) Uani 1 1 d .
H37 H 0.2991 1.0387 1.0707 0.025 Uiso 1 1 calc R
C38 C 0.0085(3) 0.6313(3) 0.84445(17) 0.0253(9) Uani 1 1 d .
C39 C -0.0509(3) 0.4861(4) 0.7931(2) 0.0382(12) Uani 1 1 d .
H39A H -0.1126 0.4980 0.7977 0.057 Uiso 1 1 calc R
H39B H -0.0387 0.4151 0.7944 0.057 Uiso 1 1 calc R
H39C H -0.0476 0.5126 0.7557 0.057 Uiso 1 1 calc R
C40 C 0.0279(3) 1.1563(3) 0.95483(18) 0.0242(9) Uani 1 1 d .
C41 C -0.0117(3) 1.3243(4) 0.9581(2) 0.0373(11) Uani 1 1 d .
H41A H -0.0162 1.3371 0.9172 0.056 Uiso 1 1 calc R
H41B H 0.0108 1.3835 0.9811 0.056 Uiso 1 1 calc R
H41C H -0.0727 1.3069 0.9621 0.056 Uiso 1 1 calc R
P1 P 0.78462(9) 0.54260(9) 0.91101(6) 0.0357(3) Uani 1 1 d .
F1 F 0.8193(2) 0.5506(2) 0.98026(12) 0.0455(7) Uani 1 1 d .
F2 F 0.8878(2) 0.5599(3) 0.90853(15) 0.0633(10) Uani 1 1 d .
F3 F 0.7663(3) 0.6597(2) 0.90758(16) 0.0642(10) Uani 1 1 d .
F4 F 0.6820(2) 0.5235(3) 0.91582(18) 0.0680(10) Uani 1 1 d .
F5 F 0.7489(3) 0.5360(3) 0.84158(14) 0.0679(10) Uani 1 1 d .
F6 F 0.8012(2) 0.4255(2) 0.91420(14) 0.0498(8) Uani 1 1 d .
C1S C 0.5052(5) 0.6621(5) 0.8323(3) 0.074(2) Uani 1 1 d .
H1S1 H 0.5397 0.7107 0.8164 0.111 Uiso 1 1 calc R
H1S2 H 0.4591 0.6302 0.8004 0.111 Uiso 1 1 calc R
H1S3 H 0.5478 0.6123 0.8543 0.111 Uiso 1 1 calc R
O1S O 0.4604(4) 0.7101(4) 0.86942(19) 0.0789(15) Uani 1 1 d .
H1S H 0.4386 0.7641 0.8546 0.118 Uiso 1 1 calc R

loop_
_atom_site_aniso_label
_atom_site_aniso_U_11
_atom_site_aniso_U_22
_atom_site_aniso_U_33
_atom_site_aniso_U_23
_atom_site_aniso_U_13
_atom_site_aniso_U_12
Fe1 0.0138(3) 0.0173(3) 0.0109(3) 0.0003(2) -0.0007(2) 0.0006(2)
Co1 0.0134(2) 0.0179(3) 0.0134(2) 0.0024(2) -0.00130(19) -0.0002(2)
B1 0.021(2) 0.025(2) 0.017(2) 0.0023(18) 0.0031(18) 0.0054(19)
N1 0.0136(15) 0.0177(17) 0.0168(16) -0.0001(14) -0.0019(13) -0.0004(13)
N2 0.0158(17) 0.0193(17) 0.0180(16) 0.0034(13) 0.0015(13) 0.0037(13)
N3 0.031(2) 0.033(2) 0.0232(18) -0.0078(17) 0.0048(16) 0.0006(16)
N4 0.0172(16) 0.0204(17) 0.0140(15) 0.0026(13) 0.0023(13) 0.0025(13)
N5 0.0176(16) 0.0279(19) 0.0141(16) 0.0017(14) 0.0004(13) 0.0026(14)
N6 0.0186(16) 0.0166(16) 0.0154(16) 0.0021(13) 0.0030(13) 0.0025(13)
N7 0.0199(16) 0.0200(17) 0.0167(16) 0.0015(13) 0.0028(13) 0.0047(13)
N8 0.0153(15) 0.0179(17) 0.0169(16) -0.0008(13) 0.0007(13) 0.0025(13)
N9 0.0203(17) 0.0218(18) 0.0140(16) 0.0009(13) 0.0002(13) 0.0053(14)
N10 0.0147(15) 0.0156(16) 0.0161(15) 0.0024(13) -0.0034(13) -0.0044(13)
N11 0.0170(16) 0.0202(17) 0.0173(16) 0.0038(13) -0.0007(13) -0.0007(13)
N12 0.0154(16) 0.0204(17) 0.0174(16) 0.0019(13) 0.0032(13) 0.0006(13)
N13 0.0154(16) 0.0235(18) 0.0137(15) 0.0028(13) 0.0014(13) -0.0029(13)
O1 0.0378(19) 0.044(2) 0.0314(17) -0.0009(15) 0.0025(15) 0.0196(16)
O2 0.0359(18) 0.0376(19) 0.0269(16) 0.0040(14) -0.0052(14) 0.0143(15)
O3 0.063(2) 0.052(2) 0.0345(19) 0.0196(18) 0.0080(18) 0.007(2)
O4 0.054(2) 0.046(2) 0.0239(16) 0.0040(15) 0.0170(16) -0.0051(17)
O5 0.0392(19) 0.0367(19) 0.0289(17) 0.0056(15) -0.0125(15) -0.0096(16)
O6 0.0240(15) 0.0348(18) 0.0313(16) -0.0145(14) 0.0002(13) -0.0032(13)
O7 0.0321(18) 0.037(2) 0.054(2) -0.0019(17) -0.0123(17) 0.0105(15)
O8 0.0242(16) 0.0276(17) 0.0462(19) -0.0012(15) 0.0005(14) 0.0066(13)
C1 0.0111(17) 0.020(2) 0.0128(17) -0.0056(16) -0.0023(14) 0.0027(15)
C2 0.021(2) 0.0163(19) 0.0096(17) 0.0008(14) 0.0016(15) 0.0030(15)
C3 0.0152(18) 0.025(2) 0.0156(18) 0.0010(17) -0.0001(15) 0.0004(16)
C4 0.022(2) 0.025(2) 0.0158(19) 0.0000(16) 0.0029(16) -0.0012(17)
C5 0.017(2) 0.037(3) 0.020(2) -0.0029(18) -0.0012(16) -0.0040(18)
C6 0.0159(19) 0.039(3) 0.0166(19) 0.0026(18) -0.0003(16) 0.0036(18)
C7 0.0180(19) 0.024(2) 0.0130(18) 0.0038(15) -0.0002(15) -0.0007(16)
C8 0.028(2) 0.024(2) 0.0149(18) -0.0029(16) 0.0050(16) -0.0057(17)
C9 0.027(2) 0.019(2) 0.022(2) -0.0016(16) 0.0094(17) 0.0012(17)
C10 0.0159(18) 0.026(2) 0.0147(18) 0.0023(16) 0.0015(15) -0.0007(16)
C11 0.026(2) 0.023(2) 0.0163(19) 0.0057(16) 0.0065(16) -0.0003(17)
C12 0.024(2) 0.022(2) 0.0138(18) 0.0056(16) -0.0013(16) 0.0024(17)
C13 0.028(2) 0.029(2) 0.023(2) 0.0067(18) 0.0078(18) 0.0113(18)
C14 0.0175(19) 0.020(2) 0.0201(19) 0.0007(16) -0.0019(16) -0.0032(16)
C15 0.0204(19) 0.0147(19) 0.025(2) -0.0037(16) 0.0015(16) -0.0027(16)
C16 0.020(2) 0.017(2) 0.025(2) 0.0004(16) -0.0049(17) -0.0010(16)
C17 0.024(2) 0.023(2) 0.020(2) 0.0036(17) -0.0037(17) 0.0008(17)
C18 0.0204(19) 0.019(2) 0.0183(19) 0.0008(16) -0.0038(16) -0.0022(16)
C19 0.020(2) 0.019(2) 0.0196(19) 0.0009(16) -0.0033(16) -0.0013(16)
C20 0.030(2) 0.024(2) 0.019(2) 0.0047(17) -0.0045(17) 0.0023(18)
C21 0.032(2) 0.030(2) 0.020(2) 0.0012(18) 0.0016(18) -0.0052(19)
C22 0.027(2) 0.037(3) 0.026(2) 0.0032(19) 0.0080(18) -0.0009(19)
C23 0.018(2) 0.032(2) 0.027(2) 0.0074(19) 0.0022(17) 0.0029(18)
C24 0.027(2) 0.026(2) 0.025(2) 0.0008(18) -0.0032(18) 0.0035(18)
C25 0.044(3) 0.047(3) 0.032(3) 0.008(2) -0.007(2) 0.022(2)
C26 0.052(3) 0.031(3) 0.019(2) 0.0018(19) 0.003(2) -0.008(2)
C27 0.092(5) 0.048(3) 0.031(3) 0.004(2) 0.029(3) -0.009(3)
C28 0.022(2) 0.020(2) 0.021(2) 0.0025(16) 0.0041(16) 0.0021(16)
C29 0.021(2) 0.022(2) 0.024(2) -0.0004(17) 0.0051(17) -0.0032(16)
C30 0.0185(19) 0.029(2) 0.0164(19) 0.0020(17) 0.0040(16) -0.0044(17)
C31 0.0169(19) 0.026(2) 0.0163(18) 0.0042(16) 0.0017(15) 0.0008(16)
C32 0.0167(18) 0.022(2) 0.0151(18) 0.0061(15) 0.0030(15) -0.0002(15)
C33 0.0169(19) 0.022(2) 0.0140(18) 0.0036(15) 0.0020(15) -0.0010(15)
C34 0.0108(17) 0.028(2) 0.0185(19) 0.0051(16) 0.0011(15) 0.0002(16)
C35 0.0169(19) 0.025(2) 0.022(2) 0.0040(17) 0.0080(16) 0.0025(16)
C36 0.0176(19) 0.026(2) 0.023(2) -0.0029(17) 0.0067(16) -0.0005(16)
C37 0.0157(19) 0.026(2) 0.0183(19) -0.0021(16) 0.0001(15) -0.0026(16)
C38 0.024(2) 0.033(2) 0.018(2) -0.0012(18) 0.0050(17) -0.0056(19)
C39 0.036(3) 0.042(3) 0.033(3) -0.021(2) 0.004(2) -0.010(2)
C40 0.019(2) 0.032(2) 0.023(2) 0.0042(18) 0.0076(18) 0.0032(17)
C41 0.031(2) 0.030(3) 0.051(3) 0.005(2) 0.010(2) 0.014(2)
P1 0.0380(7) 0.0314(7) 0.0388(7) 0.0001(5) 0.0126(6) 0.0038(5)
F1 0.0596(19) 0.0392(17) 0.0395(16) 0.0012(13) 0.0165(14) -0.0016(14)
F2 0.055(2) 0.079(3) 0.066(2) -0.0085(19) 0.0352(18) -0.0064(18)
F3 0.099(3) 0.0307(17) 0.067(2) 0.0082(16) 0.030(2) 0.0130(17)
F4 0.0354(17) 0.070(2) 0.098(3) 0.010(2) 0.0172(18) 0.0070(16)
F5 0.086(3) 0.063(2) 0.0442(19) 0.0003(17) -0.0001(18) 0.007(2)
F6 0.0575(19) 0.0301(16) 0.0531(19) -0.0051(14) 0.0008(15) 0.0113(14)
C1S 0.079(5) 0.051(4) 0.075(5) -0.004(4) -0.008(4) 0.004(4)
O1S 0.120(4) 0.054(3) 0.048(3) 0.003(2) -0.003(3) 0.000(3)

loop_
_atom_type_symbol
_atom_type_description
_atom_type_scat_dispersion_real
_atom_type_scat_dispersion_imag
_atom_type_scat_source
C C 0.0033 0.0016 'International Tables Vol C Tables 4.2.6.8 and 6.1.1.4'
H H 0.0000 0.0000 'International Tables Vol C Tables 4.2.6.8 and 6.1.1.4'
B B 0.0013 0.0007 'International Tables Vol C Tables 4.2.6.8 and 6.1.1.4'
N N 0.0061 0.0033 'International Tables Vol C Tables 4.2.6.8 and 6.1.1.4'
O O 0.0106 0.0060 'International Tables Vol C Tables 4.2.6.8 and 6.1.1.4'
F F 0.0171 0.0103 'International Tables Vol C Tables 4.2.6.8 and 6.1.1.4'
P P 0.1023 0.0942 'International Tables Vol C Tables 4.2.6.8 and 6.1.1.4'
Fe Fe 0.3463 0.8444 'International Tables Vol C Tables 4.2.6.8 and 6.1.1.4'
Co Co 0.3494 0.9721 'International Tables Vol C Tables 4.2.6.8 and 6.1.1.4'

loop_
_geom_angle_atom_site_label_1
_geom_angle_atom_site_label_2
_geom_angle_atom_site_label_3
_geom_angle
_geom_angle_site_symmetry_1
_geom_angle_site_symmetry_3
C2 Fe1 C1 97.61(16) . .
C2 Fe1 C3 90.32(16) . .
C1 Fe1 C3 89.92(16) . .
C2 Fe1 N8 87.85(14) . .
C1 Fe1 N8 174.21(14) . .
C3 Fe1 N8 92.01(15) . .
C2 Fe1 N6 89.26(14) . .
C1 Fe1 N6 90.73(14) . .
C3 Fe1 N6 179.27(16) . .
N8 Fe1 N6 87.38(13) . .
C2 Fe1 N4 173.56(15) . .
C1 Fe1 N4 87.96(14) . .
C3 Fe1 N4 92.93(15) . .
N8 Fe1 N4 86.48(13) . .
N6 Fe1 N4 87.43(13) . .
N2 Co1 N1 87.54(13) 3_677 .
N2 Co1 N10 88.14(13) 3_677 .
N1 Co1 N10 94.21(13) . .
N2 Co1 N13 94.55(13) 3_677 .
N1 Co1 N13 86.83(13) . .
N10 Co1 N13 177.16(13) . .
N2 Co1 N12 175.66(14) 3_677 .
N1 Co1 N12 89.18(13) . .
N10 Co1 N12 94.95(13) . .
N13 Co1 N12 82.42(13) . .
N2 Co1 N11 88.78(13) 3_677 .
N1 Co1 N11 175.38(13) . .
N10 Co1 N11 82.89(13) . .
N13 Co1 N11 96.24(13) . .
N12 Co1 N11 94.63(13) . .
N9 B1 N5 105.2(3) . .
N9 B1 N7 106.6(3) . .
N5 B1 N7 105.7(3) . .
N9 B1 C13 113.7(3) . .
N5 B1 C13 112.8(3) . .
N7 B1 C13 112.2(3) . .
C1 N1 Co1 150.1(3) . .
C2 N2 Co1 151.9(3) . 3_677
C4 N4 N5 107.1(3) . .
C4 N4 Fe1 131.9(3) . .
N5 N4 Fe1 121.0(2) . .
C6 N5 N4 109.5(3) . .
C6 N5 B1 131.2(3) . .
N4 N5 B1 119.2(3) . .
C7 N6 N7 106.5(3) . .
C7 N6 Fe1 132.5(3) . .
N7 N6 Fe1 121.1(2) . .
C9 N7 N6 109.7(3) . .
C9 N7 B1 131.3(3) . .
N6 N7 B1 119.0(3) . .
C10 N8 N9 107.1(3) . .
C10 N8 Fe1 132.0(3) . .
N9 N8 Fe1 120.7(2) . .
C12 N9 N8 109.1(3) . .
C12 N9 B1 131.4(3) . .
N8 N9 B1 119.4(3) . .
C14 N10 C18 119.7(3) . .
C14 N10 Co1 126.3(3) . .
C18 N10 Co1 113.8(3) . .
C23 N11 C19 119.5(3) . .
C23 N11 Co1 126.8(3) . .
C19 N11 Co1 113.6(3) . .
C28 N12 C32 119.0(3) . .
C28 N12 Co1 126.6(3) . .
C32 N12 Co1 113.7(3) . .
C37 N13 C33 119.6(3) . .
C37 N13 Co1 125.6(3) . .
C33 N13 Co1 114.5(3) . .
C24 O2 C25 116.2(4) . .
C26 O4 C27 117.1(4) . .
C38 O6 C39 116.5(4) . .
C40 O8 C41 116.4(3) . .
N1 C1 Fe1 173.3(3) . .
N2 C2 Fe1 172.4(3) . .
N3 C3 Fe1 177.0(4) . .
N4 C4 C5 110.0(4) . .
N4 C4 H4 125.0 . .
C5 C4 H4 125.0 . .
C6 C5 C4 105.1(4) . .
C6 C5 H5 127.5 . .
C4 C5 H5 127.5 . .
N5 C6 C5 108.3(4) . .
N5 C6 H6 125.9 . .
C5 C6 H6 125.9 . .
N6 C7 C8 110.5(3) . .
N6 C7 H7 124.7 . .
C8 C7 H7 124.7 . .
C9 C8 C7 105.0(3) . .
C9 C8 H8 127.5 . .
C7 C8 H8 127.5 . .
N7 C9 C8 108.3(4) . .
N7 C9 H9 125.9 . .
C8 C9 H9 125.9 . .
N8 C10 C11 110.2(3) . .
N8 C10 H10 124.9 . .
C11 C10 H10 124.9 . .
C12 C11 C10 105.4(3) . .
C12 C11 H11 127.3 . .
C10 C11 H11 127.3 . .
N9 C12 C11 108.2(3) . .
N9 C12 H12 125.9 . .
C11 C12 H12 125.9 . .
B1 C13 H13A 109.5 . .
B1 C13 H13B 109.5 . .
H13A C13 H13B 109.5 . .
B1 C13 H13C 109.5 . .
H13A C13 H13C 109.5 . .
H13B C13 H13C 109.5 . .
N10 C14 C15 121.2(4) . .
N10 C14 H14 119.4 . .
C15 C14 H14 119.4 . .
C16 C15 C14 119.1(4) . .
C16 C15 H15 120.4 . .
C14 C15 H15 120.4 . .
C17 C16 C15 119.2(4) . .
C17 C16 C24 122.4(4) . .
C15 C16 C24 118.3(4) . .
C18 C17 C16 119.0(4) . .
C18 C17 H17 120.5 . .
C16 C17 H17 120.5 . .
N10 C18 C17 121.6(4) . .
N10 C18 C19 113.7(3) . .
C17 C18 C19 124.8(4) . .
N11 C19 C20 121.4(4) . .
N11 C19 C18 114.6(3) . .
C20 C19 C18 123.9(4) . .
C21 C20 C19 119.1(4) . .
C21 C20 H20 120.4 . .
C19 C20 H20 120.4 . .
C22 C21 C20 119.0(4) . .
C22 C21 C26 122.0(4) . .
C20 C21 C26 119.0(4) . .
C21 C22 C23 118.9(4) . .
C21 C22 H22 120.5 . .
C23 C22 H22 120.5 . .
N11 C23 C22 121.9(4) . .
N11 C23 H23 119.1 . .
C22 C23 H23 119.1 . .
O1 C24 O2 125.0(4) . .
O1 C24 C16 124.2(4) . .
O2 C24 C16 110.8(4) . .
O2 C25 H25A 109.5 . .
O2 C25 H25B 109.5 . .
H25A C25 H25B 109.5 . .
O2 C25 H25C 109.5 . .
H25A C25 H25C 109.5 . .
H25B C25 H25C 109.5 . .
O3 C26 O4 125.8(4) . .
O3 C26 C21 122.5(5) . .
O4 C26 C21 111.6(4) . .
O4 C27 H27A 109.5 . .
O4 C27 H27B 109.5 . .
H27A C27 H27B 109.5 . .
O4 C27 H27C 109.5 . .
H27A C27 H27C 109.5 . .
H27B C27 H27C 109.5 . .
N12 C28 C29 121.9(4) . .
N12 C28 H28 119.0 . .
C29 C28 H28 119.0 . .
C30 C29 C28 119.2(4) . .
C30 C29 H29 120.4 . .
C28 C29 H29 120.4 . .
C29 C30 C31 119.4(4) . .
C29 C30 C38 121.7(4) . .
C31 C30 C38 119.0(4) . .
C32 C31 C30 118.9(4) . .
C32 C31 H31 120.5 . .
C30 C31 H31 120.5 . .
N12 C32 C31 121.4(4) . .
N12 C32 C33 113.4(3) . .
C31 C32 C33 125.2(4) . .
N13 C33 C34 121.0(4) . .
N13 C33 C32 113.7(3) . .
C34 C33 C32 125.2(4) . .
C33 C34 C35 119.1(4) . .
C33 C34 H34 120.4 . .
C35 C34 H34 120.4 . .
C36 C35 C34 119.5(4) . .
C36 C35 C40 121.7(4) . .
C34 C35 C40 118.7(4) . .
C37 C36 C35 118.7(4) . .
C37 C36 H36 120.7 . .
C35 C36 H36 120.7 . .
N13 C37 C36 122.0(4) . .
N13 C37 H37 119.0 . .
C36 C37 H37 119.0 . .
O5 C38 O6 125.7(4) . .
O5 C38 C30 122.8(4) . .
O6 C38 C30 111.4(4) . .
O6 C39 H39A 109.5 . .
O6 C39 H39B 109.5 . .
H39A C39 H39B 109.5 . .
O6 C39 H39C 109.5 . .
H39A C39 H39C 109.5 . .
H39B C39 H39C 109.5 . .
O7 C40 O8 125.7(4) . .
O7 C40 C35 122.3(4) . .
O8 C40 C35 112.0(3) . .
O8 C41 H41A 109.5 . .
O8 C41 H41B 109.5 . .
H41A C41 H41B 109.5 . .
O8 C41 H41C 109.5 . .
H41A C41 H41C 109.5 . .
H41B C41 H41C 109.5 . .
F2 P1 F1 89.26(18) . .
F2 P1 F5 91.2(2) . .
F1 P1 F5 179.1(2) . .
F2 P1 F4 177.9(2) . .
F1 P1 F4 88.9(2) . .
F5 P1 F4 90.7(2) . .
F2 P1 F6 90.4(2) . .
F1 P1 F6 90.91(17) . .
F5 P1 F6 89.87(19) . .
F4 P1 F6 88.73(19) . .
F2 P1 F3 90.5(2) . .
F1 P1 F3 89.33(18) . .
F5 P1 F3 89.9(2) . .
F4 P1 F3 90.4(2) . .
F6 P1 F3 179.1(2) . .
O1S C1S H1S1 109.5 . .
O1S C1S H1S2 109.5 . .
H1S1 C1S H1S2 109.5 . .
O1S C1S H1S3 109.5 . .
H1S1 C1S H1S3 109.5 . .
H1S2 C1S H1S3 109.5 . .
C1S O1S H1S 109.5 . .

loop_
_geom_bond_atom_site_label_1
_geom_bond_atom_site_label_2
_geom_bond_distance
_geom_bond_site_symmetry_2
Fe1 C2 1.865(4) .
Fe1 C1 1.875(4) .
Fe1 C3 1.919(4) .
Fe1 N8 1.994(3) .
Fe1 N6 1.996(3) .
Fe1 N4 2.010(3) .
Co1 N2 1.912(3) 3_677
Co1 N1 1.917(3) .
Co1 N10 1.939(3) .
Co1 N13 1.940(3) .
Co1 N12 1.950(3) .
Co1 N11 1.952(3) .
B1 N9 1.560(5) .
B1 N5 1.562(6) .
B1 N7 1.566(5) .
B1 C13 1.591(6) .
N1 C1 1.158(5) .
N2 C2 1.172(5) .
N2 Co1 1.912(3) 3_677
N3 C3 1.151(5) .
N4 C4 1.338(5) .
N4 N5 1.360(5) .
N5 C6 1.360(5) .
N6 C7 1.339(5) .
N6 N7 1.369(4) .
N7 C9 1.354(5) .
N8 C10 1.332(5) .
N8 N9 1.372(4) .
N9 C12 1.353(5) .
N10 C14 1.333(5) .
N10 C18 1.361(5) .
N11 C23 1.336(5) .
N11 C19 1.350(5) .
N12 C28 1.341(5) .
N12 C32 1.374(5) .
N13 C37 1.337(5) .
N13 C33 1.367(5) .
O1 C24 1.190(5) .
O2 C24 1.340(5) .
O2 C25 1.455(5) .
O3 C26 1.215(6) .
O4 C26 1.317(6) .
O4 C27 1.459(6) .
O5 C38 1.200(5) .
O6 C38 1.326(5) .
O6 C39 1.453(5) .
O7 C40 1.197(5) .
O8 C40 1.318(5) .
O8 C41 1.462(5) .
C4 C5 1.404(6) .
C4 H4 0.9500 .
C5 C6 1.377(6) .
C5 H5 0.9500 .
C6 H6 0.9500 .
C7 C8 1.397(6) .
C7 H7 0.9500 .
C8 C9 1.381(6) .
C8 H8 0.9500 .
C9 H9 0.9500 .
C10 C11 1.392(6) .
C10 H10 0.9500 .
C11 C12 1.382(6) .
C11 H11 0.9500 .
C12 H12 0.9500 .
C13 H13A 0.9800 .
C13 H13B 0.9800 .
C13 H13C 0.9800 .
C14 C15 1.399(6) .
C14 H14 0.9500 .
C15 C16 1.388(6) .
C15 H15 0.9500 .
C16 C17 1.384(6) .
C16 C24 1.504(6) .
C17 C18 1.383(6) .
C17 H17 0.9500 .
C18 C19 1.465(6) .
C19 C20 1.391(6) .
C20 C21 1.390(6) .
C20 H20 0.9500 .
C21 C22 1.385(6) .
C21 C26 1.510(6) .
C22 C23 1.394(6) .
C22 H22 0.9500 .
C23 H23 0.9500 .
C25 H25A 0.9800 .
C25 H25B 0.9800 .
C25 H25C 0.9800 .
C27 H27A 0.9800 .
C27 H27B 0.9800 .
C27 H27C 0.9800 .
C28 C29 1.391(6) .
C28 H28 0.9500 .
C29 C30 1.386(6) .
C29 H29 0.9500 .
C30 C31 1.393(6) .
C30 C38 1.516(6) .
C31 C32 1.388(5) .
C31 H31 0.9500 .
C32 C33 1.466(6) .
C33 C34 1.382(5) .
C34 C35 1.391(6) .
C34 H34 0.9500 .
C35 C36 1.389(6) .
C35 C40 1.508(6) .
C36 C37 1.388(6) .
C36 H36 0.9500 .
C37 H37 0.9500 .
C39 H39A 0.9800 .
C39 H39B 0.9800 .
C39 H39C 0.9800 .
C41 H41A 0.9800 .
C41 H41B 0.9800 .
C41 H41C 0.9800 .
P1 F2 1.592(3) .
P1 F1 1.600(3) .
P1 F5 1.603(4) .
P1 F4 1.605(3) .
P1 F6 1.607(3) .
P1 F3 1.610(3) .
C1S O1S 1.417(9) .
C1S H1S1 0.9800 .
C1S H1S2 0.9800 .
C1S H1S3 0.9800 .
O1S H1S 0.8400 .

loop_
_geom_torsion_atom_site_label_1
_geom_torsion_atom_site_label_2
_geom_torsion_atom_site_label_3
_geom_torsion_atom_site_label_4
_geom_torsion
_geom_torsion_site_symmetry_1
N2 Co1 N1 C1 -52.4(6) 3_677
N10 Co1 N1 C1 -140.3(6) .
N13 Co1 N1 C1 42.3(6) .
N12 Co1 N1 C1 124.8(6) .
N11 Co1 N1 C1 -89.5(18) .
C2 Fe1 N4 C4 162.1(12) .
C1 Fe1 N4 C4 -47.9(3) .
C3 Fe1 N4 C4 41.9(4) .
N8 Fe1 N4 C4 133.7(3) .
N6 Fe1 N4 C4 -138.7(3) .
C2 Fe1 N4 N5 -17.3(14) .
C1 Fe1 N4 N5 132.8(3) .
C3 Fe1 N4 N5 -137.4(3) .
N8 Fe1 N4 N5 -45.6(3) .
N6 Fe1 N4 N5 41.9(3) .
C4 N4 N5 C6 0.1(4) .
Fe1 N4 N5 C6 179.6(2) .
C4 N4 N5 B1 -177.1(3) .
Fe1 N4 N5 B1 2.3(4) .
N9 B1 N5 C6 -121.5(4) .
N7 B1 N5 C6 125.9(4) .
C13 B1 N5 C6 2.9(6) .
N9 B1 N5 N4 55.0(4) .
N7 B1 N5 N4 -57.6(4) .
C13 B1 N5 N4 179.5(3) .
C2 Fe1 N6 C7 -48.2(4) .
C1 Fe1 N6 C7 49.4(4) .
C3 Fe1 N6 C7 -103(13) .
N8 Fe1 N6 C7 -136.1(4) .
N4 Fe1 N6 C7 137.3(4) .
C2 Fe1 N6 N7 131.5(3) .
C1 Fe1 N6 N7 -130.9(3) .
C3 Fe1 N6 N7 77(13) .
N8 Fe1 N6 N7 43.7(3) .
N4 Fe1 N6 N7 -42.9(3) .
C7 N6 N7 C9 -0.3(4) .
Fe1 N6 N7 C9 179.9(3) .
C7 N6 N7 B1 179.6(3) .
Fe1 N6 N7 B1 -0.1(4) .
N9 B1 N7 C9 124.7(4) .
N5 B1 N7 C9 -123.7(4) .
C13 B1 N7 C9 -0.3(6) .
N9 B1 N7 N6 -55.2(4) .
N5 B1 N7 N6 56.4(4) .
C13 B1 N7 N6 179.8(3) .
C2 Fe1 N8 C10 51.7(4) .
C1 Fe1 N8 C10 -147.9(13) .
C3 Fe1 N8 C10 -38.5(4) .
N6 Fe1 N8 C10 141.1(4) .
N4 Fe1 N8 C10 -131.4(4) .
C2 Fe1 N8 N9 -133.9(3) .
C1 Fe1 N8 N9 26.5(16) .
C3 Fe1 N8 N9 135.9(3) .
N6 Fe1 N8 N9 -44.5(3) .
N4 Fe1 N8 N9 43.0(3) .
C10 N8 N9 C12 1.0(4) .
Fe1 N8 N9 C12 -174.6(3) .
C10 N8 N9 B1 177.5(3) .
Fe1 N8 N9 B1 1.9(4) .
N5 B1 N9 C12 117.9(4) .
N7 B1 N9 C12 -130.1(4) .
C13 B1 N9 C12 -6.0(6) .
N5 B1 N9 N8 -57.7(4) .
N7 B1 N9 N8 54.3(4) .
C13 B1 N9 N8 178.4(3) .
N2 Co1 N10 C14 -96.6(3) 3_677
N1 Co1 N10 C14 -9.2(3) .
N13 Co1 N10 C14 102(3) .
N12 Co1 N10 C14 80.4(3) .
N11 Co1 N10 C14 174.4(3) .
N2 Co1 N10 C18 77.8(3) 3_677
N1 Co1 N10 C18 165.2(3) .
N13 Co1 N10 C18 -83(3) .
N12 Co1 N10 C18 -105.3(3) .
N11 Co1 N10 C18 -11.2(3) .
N2 Co1 N11 C23 98.3(4) 3_677
N1 Co1 N11 C23 135.4(16) .
N10 Co1 N11 C23 -173.4(4) .
N13 Co1 N11 C23 3.8(4) .
N12 Co1 N11 C23 -79.0(4) .
N2 Co1 N11 C19 -80.0(3) 3_677
N1 Co1 N11 C19 -42.9(18) .
N10 Co1 N11 C19 8.3(3) .
N13 Co1 N11 C19 -174.4(3) .
N12 Co1 N11 C19 102.7(3) .
N2 Co1 N12 C28 138.8(17) 3_677
N1 Co1 N12 C28 97.8(3) .
N10 Co1 N12 C28 3.6(3) .
N13 Co1 N12 C28 -175.3(3) .
N11 Co1 N12 C28 -79.6(3) .
N2 Co1 N12 C32 -32.1(19) 3_677
N1 Co1 N12 C32 -73.1(3) .
N10 Co1 N12 C32 -167.2(3) .
N13 Co1 N12 C32 13.8(3) .
N11 Co1 N12 C32 109.5(3) .
N2 Co1 N13 C37 -9.3(3) 3_677
N1 Co1 N13 C37 -96.5(3) .
N10 Co1 N13 C37 152(3) .
N12 Co1 N13 C37 173.9(3) .
N11 Co1 N13 C37 80.0(3) .
N2 Co1 N13 C33 164.7(3) 3_677
N1 Co1 N13 C33 77.4(3) .
N10 Co1 N13 C33 -34(3) .
N12 Co1 N13 C33 -12.2(3) .
N11 Co1 N13 C33 -106.1(3) .
Co1 N1 C1 Fe1 -78(3) .
C2 Fe1 C1 N1 167(3) .
C3 Fe1 C1 N1 -102(3) .
N8 Fe1 C1 N1 7(4) .
N6 Fe1 C1 N1 78(3) .
N4 Fe1 C1 N1 -9(3) .
Co1 N2 C2 Fe1 71(3) 3_677
C1 Fe1 C2 N2 -166(2) .
C3 Fe1 C2 N2 104(2) .
N8 Fe1 C2 N2 12(2) .
N6 Fe1 C2 N2 -75(2) .
N4 Fe1 C2 N2 -16(3) .
C2 Fe1 C3 N3 34(7) .
C1 Fe1 C3 N3 -64(7) .
N8 Fe1 C3 N3 121(7) .
N6 Fe1 C3 N3 88(15) .
N4 Fe1 C3 N3 -152(7) .
N5 N4 C4 C5 0.0(4) .
Fe1 N4 C4 C5 -179.4(3) .
N4 C4 C5 C6 -0.1(5) .
N4 N5 C6 C5 -0.2(4) .
B1 N5 C6 C5 176.6(4) .
C4 C5 C6 N5 0.2(4) .
N7 N6 C7 C8 0.4(4) .
Fe1 N6 C7 C8 -179.9(3) .
N6 C7 C8 C9 -0.3(4) .
N6 N7 C9 C8 0.1(4) .
B1 N7 C9 C8 -179.8(4) .
C7 C8 C9 N7 0.1(4) .
N9 N8 C10 C11 -0.8(4) .
Fe1 N8 C10 C11 174.2(3) .
N8 C10 C11 C12 0.2(5) .
N8 N9 C12 C11 -0.9(4) .
B1 N9 C12 C11 -176.9(4) .
C10 C11 C12 N9 0.5(5) .
C18 N10 C14 C15 -1.6(5) .
Co1 N10 C14 C15 172.5(3) .
N10 C14 C15 C16 -3.4(6) .
C14 C15 C16 C17 5.2(6) .
C14 C15 C16 C24 -174.4(4) .
C15 C16 C17 C18 -2.1(6) .
C24 C16 C17 C18 177.4(4) .
C14 N10 C18 C17 4.8(6) .
Co1 N10 C18 C17 -170.0(3) .
C14 N10 C18 C19 -173.3(3) .
Co1 N10 C18 C19 11.9(4) .
C16 C17 C18 N10 -2.9(6) .
C16 C17 C18 C19 175.0(4) .
C23 N11 C19 C20 0.9(6) .
Co1 N11 C19 C20 179.4(3) .
C23 N11 C19 C18 177.5(4) .
Co1 N11 C19 C18 -4.1(4) .
N10 C18 C19 N11 -5.2(5) .
C17 C18 C19 N11 176.8(4) .
N10 C18 C19 C20 171.3(4) .
C17 C18 C19 C20 -6.7(6) .
N11 C19 C20 C21 1.7(6) .
C18 C19 C20 C21 -174.6(4) .
C19 C20 C21 C22 -3.0(6) .
C19 C20 C21 C26 174.9(4) .
C20 C21 C22 C23 1.8(7) .
C26 C21 C22 C23 -176.0(4) .
C19 N11 C23 C22 -2.3(6) .
Co1 N11 C23 C22 179.6(3) .
C21 C22 C23 N11 0.9(7) .
C25 O2 C24 O1 -2.7(7) .
C25 O2 C24 C16 179.3(4) .
C17 C16 C24 O1 172.4(4) .
C15 C16 C24 O1 -8.1(7) .
C17 C16 C24 O2 -9.7(6) .
C15 C16 C24 O2 169.9(4) .
C27 O4 C26 O3 0.6(7) .
C27 O4 C26 C21 177.3(4) .
C22 C21 C26 O3 -168.2(5) .
C20 C21 C26 O3 14.0(7) .
C22 C21 C26 O4 15.0(6) .
C20 C21 C26 O4 -162.8(4) .
C32 N12 C28 C29 3.4(5) .
Co1 N12 C28 C29 -167.0(3) .
N12 C28 C29 C30 0.9(6) .
C28 C29 C30 C31 -4.3(6) .
C28 C29 C30 C38 173.6(4) .
C29 C30 C31 C32 3.3(6) .
C38 C30 C31 C32 -174.7(3) .
C28 N12 C32 C31 -4.4(5) .
Co1 N12 C32 C31 167.2(3) .
C28 N12 C32 C33 175.5(3) .
Co1 N12 C32 C33 -12.9(4) .
C30 C31 C32 N12 1.1(5) .
C30 C31 C32 C33 -178.8(3) .
C37 N13 C33 C34 1.1(5) .
Co1 N13 C33 C34 -173.2(3) .
C37 N13 C33 C32 -177.3(3) .
Co1 N13 C33 C32 8.4(4) .
N12 C32 C33 N13 3.0(5) .
C31 C32 C33 N13 -177.1(3) .
N12 C32 C33 C34 -175.3(3) .
C31 C32 C33 C34 4.6(6) .
N13 C33 C34 C35 -0.3(5) .
C32 C33 C34 C35 177.9(3) .
C33 C34 C35 C36 -1.5(6) .
C33 C34 C35 C40 177.1(3) .
C34 C35 C36 C37 2.4(6) .
C40 C35 C36 C37 -176.2(3) .
C33 N13 C37 C36 -0.2(6) .
Co1 N13 C37 C36 173.5(3) .
C35 C36 C37 N13 -1.6(6) .
C39 O6 C38 O5 -5.3(6) .
C39 O6 C38 C30 177.1(3) .
C29 C30 C38 O5 -171.4(4) .
C31 C30 C38 O5 6.5(6) .
C29 C30 C38 O6 6.3(5) .
C31 C30 C38 O6 -175.8(3) .
C41 O8 C40 O7 0.3(6) .
C41 O8 C40 C35 178.9(3) .
C36 C35 C40 O7 -178.3(4) .
C34 C35 C40 O7 3.1(6) .
C36 C35 C40 O8 3.0(5) .
C34 C35 C40 O8 -175.6(3) .
